data_2235959
loop_
_publ_author_name
'Hieu, Truong Hong'
'Anh, Le Tuan'
'Soldatenkov, Anatoly T.'
'Kolyadina, Nadezhda M.'
'Khrustalev, Victor N.'

_publ_section_title
;
 Dimethyl
 2-[24-acetyl-28-oxo-8,11,14-trioxa-24,27-diazapentacyclo[19.5.1.1^22,26^.0^2,7^.0^15,20^]octacosa-2,4,6,15(20),16,18-hexaen-27-yl]but-2-enedioate
;
_journal_coeditor_code RK2370
_journal_issue 8
_journal_name_full 'Acta Crystallographica Section E'
_journal_page_first o2431
_journal_page_last o2432
_journal_paper_doi 10.1107/S1600536812030644
_journal_volume 68
_journal_year 2012
_chemical_formula_iupac 'C31 H34 N2 O9'
_chemical_formula_moiety 'C31 H34 N2 O9'
_chemical_formula_sum 'C31 H34 N2 O9'
_chemical_formula_weight 578.60
_chemical_melting_point_gt 522
_chemical_melting_point_lt 524
_chemical_name_systematic
;
Dimethyl 2-(24-acetyl-28-oxo-8,11,14-trioxa-24,27-
diazapentacyclo[19.5.1.1^22,26^.0^2,7^.0^15,20^]octacosa-
2,4,6,15(20),16,18-hexaen-27-yl)but-2-enedioate
;
_space_group_IT_number 14
_symmetry_cell_setting monoclinic
_symmetry_space_group_name_Hall '-P 2ybc'
_symmetry_space_group_name_H-M 'P 1 21/c 1'
_atom_sites_solution_hydrogens geom
_atom_sites_solution_primary direct
_atom_sites_solution_secondary difmap
_cell_angle_alpha 90.00
_cell_angle_beta 99.6140(10)
_cell_angle_gamma 90.00
_cell_formula_units_Z 4
_cell_length_a 9.6634(6)
_cell_length_b 26.3883(18)
_cell_length_c 11.4375(8)
_cell_measurement_reflns_used 6686
_cell_measurement_temperature 100(2)
_cell_measurement_theta_max 30.39
_cell_measurement_theta_min 2.27
_cell_volume 2875.6(3)
_computing_cell_refinement '<i>SAINT</i> (Bruker, 2001)'
_computing_data_collection '<i>APEX2</i> (Bruker, 2005)'
_computing_data_reduction '<i>SAINT</i> (Bruker, 2001)'
_computing_molecular_graphics '<i>SHELXTL</i> (Sheldrick, 2008)'
_computing_publication_material '<i>SHELXTL</i> (Sheldrick, 2008)'
_computing_structure_refinement '<i>SHELXTL</i> (Sheldrick, 2008)'
_computing_structure_solution '<i>SHELXTL</i> (Sheldrick, 2008)'
_diffrn_ambient_temperature 100(2)
_diffrn_measured_fraction_theta_full 1.000
_diffrn_measured_fraction_theta_max 1.000
_diffrn_measurement_device_type 'Bruker APEXII CCD'
_diffrn_measurement_method '\f and \w scans'
_diffrn_radiation_monochromator graphite
_diffrn_radiation_source 'fine-focus sealed tube'
_diffrn_radiation_type MoK\a
_diffrn_radiation_wavelength 0.71073
_diffrn_reflns_av_R_equivalents 0.0450
_diffrn_reflns_av_sigmaI/netI 0.0398
_diffrn_reflns_limit_h_max 13
_diffrn_reflns_limit_h_min -13
_diffrn_reflns_limit_k_max 36
_diffrn_reflns_limit_k_min -37
_diffrn_reflns_limit_l_max 16
_diffrn_reflns_limit_l_min -16
_diffrn_reflns_number 36500
_diffrn_reflns_theta_full 30.00
_diffrn_reflns_theta_max 30.00
_diffrn_reflns_theta_min 1.54
_exptl_absorpt_coefficient_mu 0.099
_exptl_absorpt_correction_T_max 0.981
_exptl_absorpt_correction_T_min 0.971
_exptl_absorpt_correction_type multi-scan
_exptl_absorpt_process_details '(<i>SADABS</i>; Sheldrick, 2003)'
_exptl_crystal_colour 'light yellow'
_exptl_crystal_density_diffrn 1.337
_exptl_crystal_density_method 'not measured'
_exptl_crystal_description prism
_exptl_crystal_F_000 1224
_exptl_crystal_size_max 0.30
_exptl_crystal_size_mid 0.20
_exptl_crystal_size_min 0.20
_refine_diff_density_max 0.399
_refine_diff_density_min -0.256
_refine_ls_extinction_method none
_refine_ls_goodness_of_fit_ref 1.000
_refine_ls_hydrogen_treatment constr
_refine_ls_matrix_type full
_refine_ls_number_parameters 382
_refine_ls_number_reflns 8396
_refine_ls_number_restraints 0
_refine_ls_restrained_S_all 1.000
_refine_ls_R_factor_all 0.0696
_refine_ls_R_factor_gt 0.0451
_refine_ls_shift/su_max 0.000
_refine_ls_shift/su_mean 0.000
_refine_ls_structure_factor_coef Fsqd
_refine_ls_weighting_details 'calc w=1/[\s^2^(Fo^2^)+(0.046P)^2^+1.09P] where P=(Fo^2^+2Fc^2^)/3'
_refine_ls_weighting_scheme calc
_refine_ls_wR_factor_gt 0.0989
_refine_ls_wR_factor_ref 0.1107
_reflns_number_gt 6209
_reflns_number_total 8396
_reflns_threshold_expression I>2\s(I)
_cod_data_source_file rk2370.cif
_cod_data_source_block I
_cod_original_sg_symbol_H-M 'P 21/c'
_cod_database_code 2235959
_cod_database_fobs_code 2235959

loop_
_symmetry_equiv_pos_as_xyz
'x, y, z'
'-x, y+1/2, -z+1/2'
'-x, -y, -z'
'x, -y-1/2, z-1/2'

loop_
_atom_site_type_symbol
_atom_site_label
_atom_site_fract_x
_atom_site_fract_y
_atom_site_fract_z
_atom_site_U_iso_or_equiv
_atom_site_adp_type
_atom_site_calc_flag
_atom_site_refinement_flags
_atom_site_occupancy
_atom_site_symmetry_multiplicity
C C1 0.11569(13) 0.11896(5) 0.20020(11) 0.0157(2) Uani d . 1 1
H H1 0.0768 0.1525 0.2195 0.019 Uiso calc R 1 1
C C2 0.09245(13) 0.11385(5) 0.06665(11) 0.0179(3) Uani d . 1 1
C C3 0.02840(14) 0.15322(6) -0.00310(12) 0.0216(3) Uani d . 1 1
H H3 0.0081 0.1840 0.0335 0.026 Uiso calc R 1 1
C C4 -0.00658(16) 0.14824(6) -0.12602(13) 0.0276(3) Uani d . 1 1
H H4 -0.0504 0.1754 -0.1727 0.033 Uiso calc R 1 1
C C5 0.02316(16) 0.10347(6) -0.17898(13) 0.0287(3) Uani d . 1 1
H H5 -0.0025 0.0996 -0.2624 0.034 Uiso calc R 1 1
C C6 0.08995(15) 0.06399(6) -0.11215(12) 0.0250(3) Uani d . 1 1
H H6 0.1117 0.0336 -0.1497 0.030 Uiso calc R 1 1
C C7 0.12495(14) 0.06917(5) 0.01056(12) 0.0200(3) Uani d . 1 1
O O8 0.18727(11) 0.03213(4) 0.08372(8) 0.0225(2) Uani d . 1 1
C C9 0.24451(16) -0.01130(6) 0.03346(13) 0.0250(3) Uani d . 1 1
H H9A 0.3061 -0.0007 -0.0232 0.030 Uiso calc R 1 1
H H9B 0.1685 -0.0329 -0.0088 0.030 Uiso calc R 1 1
C C10 0.32707(16) -0.03936(5) 0.13614(13) 0.0250(3) Uani d . 1 1
H H10A 0.2677 -0.0460 0.1972 0.030 Uiso calc R 1 1
H H10B 0.3595 -0.0723 0.1092 0.030 Uiso calc R 1 1
O O11 0.44422(10) -0.00887(4) 0.18432(8) 0.0223(2) Uani d . 1 1
C C12 0.50802(16) -0.02495(5) 0.29917(13) 0.0250(3) Uani d . 1 1
H H12A 0.5739 -0.0531 0.2926 0.030 Uiso calc R 1 1
H H12B 0.4353 -0.0373 0.3438 0.030 Uiso calc R 1 1
C C13 0.58570(15) 0.01879(5) 0.36341(13) 0.0220(3) Uani d . 1 1
H H13A 0.6447 0.0070 0.4376 0.026 Uiso calc R 1 1
H H13B 0.6472 0.0350 0.3131 0.026 Uiso calc R 1 1
O O14 0.48284(9) 0.05405(3) 0.38952(8) 0.01810(19) Uani d . 1 1
C C15 0.52964(13) 0.09761(5) 0.44734(11) 0.0154(2) Uani d . 1 1
C C16 0.66552(13) 0.10392(5) 0.50956(11) 0.0175(3) Uani d . 1 1
H H16 0.7331 0.0778 0.5094 0.021 Uiso calc R 1 1
C C17 0.70186(14) 0.14851(5) 0.57176(12) 0.0202(3) Uani d . 1 1
H H17 0.7942 0.1525 0.6148 0.024 Uiso calc R 1 1
C C18 0.60535(14) 0.18708(5) 0.57162(12) 0.0202(3) Uani d . 1 1
H H18 0.6306 0.2175 0.6143 0.024 Uiso calc R 1 1
C C19 0.47031(14) 0.18075(5) 0.50794(11) 0.0182(3) Uani d . 1 1
H H19 0.4042 0.2075 0.5071 0.022 Uiso calc R 1 1
C C20 0.42963(13) 0.13655(5) 0.44570(11) 0.0147(2) Uani d . 1 1
C C21 0.27882(13) 0.13019(5) 0.38529(11) 0.0144(2) Uani d . 1 1
H H21 0.2286 0.1629 0.3921 0.017 Uiso calc R 1 1
C C22 0.20355(13) 0.08817(5) 0.44644(11) 0.0158(2) Uani d . 1 1
H H22 0.2728 0.0704 0.5076 0.019 Uiso calc R 1 1
C C23 0.08405(14) 0.11077(5) 0.50463(11) 0.0191(3) Uani d . 1 1
H H23A 0.0399 0.0836 0.5455 0.023 Uiso calc R 1 1
H H23B 0.1229 0.1364 0.5644 0.023 Uiso calc R 1 1
N N24 -0.02109(11) 0.13426(5) 0.41473(10) 0.0192(2) Uani d . 1 1
C C25 -0.08063(13) 0.10019(6) 0.31856(12) 0.0207(3) Uani d . 1 1
H H25A -0.1472 0.1192 0.2591 0.025 Uiso calc R 1 1
H H25B -0.1331 0.0727 0.3506 0.025 Uiso calc R 1 1
C C26 0.03642(13) 0.07711(5) 0.25846(11) 0.0168(2) Uani d . 1 1
H H26 -0.0050 0.0520 0.1970 0.020 Uiso calc R 1 1
N N27 0.26543(11) 0.11722(4) 0.25751(9) 0.0146(2) Uani d . 1 1
C C28 0.13448(13) 0.05052(5) 0.35589(11) 0.0173(3) Uani d . 1 1
O O28 0.14211(11) 0.00491(4) 0.36862(9) 0.0246(2) Uani d . 1 1
C C29 -0.05451(14) 0.18412(6) 0.42329(13) 0.0233(3) Uani d . 1 1
O O29 0.00129(12) 0.21020(4) 0.50702(10) 0.0323(3) Uani d . 1 1
C C30 -0.16326(16) 0.20626(6) 0.32678(15) 0.0304(3) Uani d . 1 1
H H30A -0.1776 0.2421 0.3437 0.046 Uiso calc R 1 1
H H30B -0.2519 0.1879 0.3236 0.046 Uiso calc R 1 1
H H30C -0.1309 0.2032 0.2503 0.046 Uiso calc R 1 1
C C31 0.36237(13) 0.14313(5) 0.19759(11) 0.0149(2) Uani d . 1 1
C C32 0.44149(13) 0.11639(5) 0.13532(11) 0.0162(2) Uani d . 1 1
H H32 0.4245 0.0809 0.1296 0.019 Uiso calc R 1 1
C C33 0.55331(14) 0.13640(5) 0.07407(11) 0.0170(2) Uani d . 1 1
O O33 0.67355(10) 0.12234(4) 0.09900(9) 0.0259(2) Uani d . 1 1
O O34 0.50805(10) 0.16863(4) -0.01385(9) 0.0238(2) Uani d . 1 1
C C34 0.61758(16) 0.18984(6) -0.07172(14) 0.0277(3) Uani d . 1 1
H H34A 0.5771 0.2155 -0.1293 0.042 Uiso calc R 1 1
H H34B 0.6600 0.1628 -0.1127 0.042 Uiso calc R 1 1
H H34C 0.6896 0.2055 -0.0122 0.042 Uiso calc R 1 1
C C35 0.37909(14) 0.19960(5) 0.21065(11) 0.0172(2) Uani d . 1 1
O O35 0.48639(11) 0.22224(4) 0.20779(10) 0.0258(2) Uani d . 1 1
O O36 0.25872(10) 0.22096(4) 0.22817(9) 0.0209(2) Uani d . 1 1
C C36 0.25952(17) 0.27511(5) 0.24882(14) 0.0266(3) Uani d . 1 1
H H36A 0.1657 0.2889 0.2206 0.040 Uiso calc R 1 1
H H36B 0.3274 0.2913 0.2059 0.040 Uiso calc R 1 1
H H36C 0.2859 0.2818 0.3339 0.040 Uiso calc R 1 1

loop_
_atom_site_aniso_label
_atom_site_aniso_U_11
_atom_site_aniso_U_22
_atom_site_aniso_U_33
_atom_site_aniso_U_12
_atom_site_aniso_U_13
_atom_site_aniso_U_23
C1 0.0137(6) 0.0194(6) 0.0137(6) -0.0016(5) 0.0010(4) -0.0006(5)
C2 0.0145(6) 0.0247(7) 0.0141(6) -0.0040(5) 0.0011(4) -0.0005(5)
C3 0.0203(6) 0.0263(7) 0.0179(6) -0.0004(5) 0.0025(5) 0.0014(5)
C4 0.0263(7) 0.0376(9) 0.0184(7) 0.0024(6) 0.0023(6) 0.0072(6)
C5 0.0285(7) 0.0429(9) 0.0142(6) -0.0008(7) 0.0026(5) 0.0000(6)
C6 0.0265(7) 0.0325(8) 0.0160(6) -0.0032(6) 0.0039(5) -0.0050(6)
C7 0.0178(6) 0.0250(7) 0.0171(6) -0.0034(5) 0.0023(5) -0.0011(5)
O8 0.0290(5) 0.0207(5) 0.0175(5) 0.0017(4) 0.0031(4) -0.0036(4)
C9 0.0301(7) 0.0218(7) 0.0223(7) -0.0007(6) 0.0019(6) -0.0092(6)
C10 0.0309(7) 0.0165(7) 0.0270(7) -0.0033(6) 0.0027(6) -0.0063(5)
O11 0.0263(5) 0.0194(5) 0.0201(5) -0.0024(4) 0.0011(4) -0.0001(4)
C12 0.0335(8) 0.0162(7) 0.0237(7) 0.0036(6) -0.0001(6) -0.0005(5)
C13 0.0219(6) 0.0188(7) 0.0245(7) 0.0055(5) 0.0012(5) -0.0030(5)
O14 0.0171(4) 0.0143(4) 0.0229(5) -0.0004(3) 0.0035(4) -0.0024(4)
C15 0.0180(6) 0.0154(6) 0.0132(6) -0.0016(5) 0.0039(5) 0.0008(5)
C16 0.0163(6) 0.0194(6) 0.0171(6) 0.0021(5) 0.0037(5) 0.0020(5)
C17 0.0158(6) 0.0269(7) 0.0168(6) -0.0025(5) -0.0003(5) -0.0002(5)
C18 0.0215(6) 0.0210(7) 0.0172(6) -0.0032(5) 0.0006(5) -0.0045(5)
C19 0.0204(6) 0.0176(6) 0.0166(6) 0.0010(5) 0.0029(5) -0.0008(5)
C20 0.0157(6) 0.0165(6) 0.0117(5) -0.0003(5) 0.0020(4) 0.0018(5)
C21 0.0145(5) 0.0168(6) 0.0116(5) -0.0002(4) 0.0015(4) -0.0003(4)
C22 0.0156(6) 0.0185(6) 0.0135(6) -0.0008(5) 0.0032(4) 0.0010(5)
C23 0.0178(6) 0.0250(7) 0.0148(6) -0.0015(5) 0.0041(5) -0.0014(5)
N24 0.0140(5) 0.0260(6) 0.0178(5) -0.0004(4) 0.0031(4) -0.0040(5)
C25 0.0143(6) 0.0285(7) 0.0195(6) -0.0041(5) 0.0034(5) -0.0038(5)
C26 0.0158(6) 0.0196(6) 0.0150(6) -0.0041(5) 0.0028(5) -0.0025(5)
N27 0.0133(5) 0.0186(5) 0.0119(5) -0.0020(4) 0.0018(4) -0.0004(4)
C28 0.0166(6) 0.0202(6) 0.0165(6) -0.0022(5) 0.0070(5) 0.0002(5)
O28 0.0298(5) 0.0182(5) 0.0266(5) -0.0019(4) 0.0068(4) 0.0005(4)
C29 0.0180(6) 0.0265(7) 0.0263(7) -0.0004(5) 0.0067(5) -0.0024(6)
O29 0.0315(6) 0.0279(6) 0.0356(6) -0.0008(5) 0.0003(5) -0.0092(5)
C30 0.0249(7) 0.0306(8) 0.0349(8) 0.0064(6) 0.0029(6) -0.0010(7)
C31 0.0155(6) 0.0165(6) 0.0121(5) -0.0008(5) 0.0006(4) 0.0014(4)
C32 0.0166(6) 0.0171(6) 0.0147(6) 0.0005(5) 0.0016(5) 0.0000(5)
C33 0.0192(6) 0.0182(6) 0.0137(6) 0.0004(5) 0.0034(5) -0.0027(5)
O33 0.0178(5) 0.0355(6) 0.0245(5) 0.0042(4) 0.0042(4) 0.0056(4)
O34 0.0209(5) 0.0289(5) 0.0231(5) 0.0031(4) 0.0082(4) 0.0099(4)
C34 0.0299(8) 0.0269(8) 0.0300(8) 0.0000(6) 0.0156(6) 0.0087(6)
C35 0.0192(6) 0.0186(6) 0.0137(6) 0.0010(5) 0.0028(5) 0.0007(5)
O35 0.0238(5) 0.0200(5) 0.0355(6) -0.0045(4) 0.0105(4) -0.0014(4)
O36 0.0199(5) 0.0163(5) 0.0266(5) 0.0025(4) 0.0044(4) -0.0001(4)
C36 0.0338(8) 0.0174(7) 0.0292(8) 0.0052(6) 0.0069(6) -0.0006(6)

loop_
_atom_type_symbol
_atom_type_description
_atom_type_scat_dispersion_real
_atom_type_scat_dispersion_imag
_atom_type_scat_source
C C 0.0033 0.0016 'International Tables Vol C Tables 4.2.6.8 and 6.1.1.4'
H H 0.0000 0.0000 'International Tables Vol C Tables 4.2.6.8 and 6.1.1.4'
N N 0.0061 0.0033 'International Tables Vol C Tables 4.2.6.8 and 6.1.1.4'
O O 0.0106 0.0060 'International Tables Vol C Tables 4.2.6.8 and 6.1.1.4'

loop_
_geom_angle_atom_site_label_1
_geom_angle_atom_site_label_2
_geom_angle_atom_site_label_3
_geom_angle
N27 C1 C2 114.34(10)
N27 C1 C26 107.57(10)
C2 C1 C26 111.62(10)
N27 C1 H1 107.7
C2 C1 H1 107.7
C26 C1 H1 107.7
C3 C2 C7 118.54(12)
C3 C2 C1 119.31(12)
C7 C2 C1 122.01(12)
C2 C3 C4 121.13(14)
C2 C3 H3 119.4
C4 C3 H3 119.4
C5 C4 C3 119.31(14)
C5 C4 H4 120.3
C3 C4 H4 120.3
C4 C5 C6 120.89(13)
C4 C5 H5 119.6
C6 C5 H5 119.6
C5 C6 C7 119.59(14)
C5 C6 H6 120.2
C7 C6 H6 120.2
O8 C7 C6 123.83(13)
O8 C7 C2 115.64(11)
C6 C7 C2 120.50(13)
C7 O8 C9 119.25(11)
O8 C9 C10 105.72(11)
O8 C9 H9A 110.6
C10 C9 H9A 110.6
O8 C9 H9B 110.6
C10 C9 H9B 110.6
H9A C9 H9B 108.7
O11 C10 C9 107.99(12)
O11 C10 H10A 110.1
C9 C10 H10A 110.1
O11 C10 H10B 110.1
C9 C10 H10B 110.1
H10A C10 H10B 108.4
C12 O11 C10 112.57(11)
O11 C12 C13 109.13(12)
O11 C12 H12A 109.9
C13 C12 H12A 109.9
O11 C12 H12B 109.9
C13 C12 H12B 109.9
H12A C12 H12B 108.3
O14 C13 C12 107.14(11)
O14 C13 H13A 110.3
C12 C13 H13A 110.3
O14 C13 H13B 110.3
C12 C13 H13B 110.3
H13A C13 H13B 108.5
C15 O14 C13 117.64(10)
O14 C15 C16 123.71(12)
O14 C15 C20 115.90(11)
C16 C15 C20 120.33(12)
C17 C16 C15 119.87(12)
C17 C16 H16 120.1
C15 C16 H16 120.1
C18 C17 C16 120.73(12)
C18 C17 H17 119.6
C16 C17 H17 119.6
C17 C18 C19 119.04(12)
C17 C18 H18 120.5
C19 C18 H18 120.5
C20 C19 C18 121.91(12)
C20 C19 H19 119.0
C18 C19 H19 119.0
C19 C20 C15 118.10(11)
C19 C20 C21 119.71(11)
C15 C20 C21 122.07(11)
N27 C21 C20 113.17(10)
N27 C21 C22 107.93(10)
C20 C21 C22 111.15(10)
N27 C21 H21 108.1
C20 C21 H21 108.1
C22 C21 H21 108.1
C28 C22 C23 105.85(10)
C28 C22 C21 110.33(10)
C23 C22 C21 110.96(11)
C28 C22 H22 109.9
C23 C22 H22 109.9
C21 C22 H22 109.9
N24 C23 C22 110.07(10)
N24 C23 H23A 109.6
C22 C23 H23A 109.6
N24 C23 H23B 109.6
C22 C23 H23B 109.6
H23A C23 H23B 108.2
C29 N24 C23 120.37(11)
C29 N24 C25 125.43(12)
C23 N24 C25 114.19(11)
N24 C25 C26 110.62(10)
N24 C25 H25A 109.5
C26 C25 H25A 109.5
N24 C25 H25B 109.5
C26 C25 H25B 109.5
H25A C25 H25B 108.1
C28 C26 C25 105.72(10)
C28 C26 C1 110.66(10)
C25 C26 C1 111.13(11)
C28 C26 H26 109.8
C25 C26 H26 109.8
C1 C26 H26 109.8
C31 N27 C21 113.99(10)
C31 N27 C1 116.30(10)
C21 N27 C1 110.20(9)
O28 C28 C22 124.07(12)
O28 C28 C26 124.59(12)
C22 C28 C26 110.61(11)
O29 C29 N24 121.24(13)
O29 C29 C30 120.99(14)
N24 C29 C30 117.76(13)
C29 C30 H30A 109.5
C29 C30 H30B 109.5
H30A C30 H30B 109.5
C29 C30 H30C 109.5
H30A C30 H30C 109.5
H30B C30 H30C 109.5
C32 C31 N27 119.05(12)
C32 C31 C35 121.12(12)
N27 C31 C35 119.75(11)
C31 C32 C33 126.45(12)
C31 C32 H32 116.8
C33 C32 H32 116.8
O33 C33 O34 123.74(12)
O33 C33 C32 121.90(12)
O34 C33 C32 114.26(11)
C33 O34 C34 114.68(11)
O34 C34 H34A 109.5
O34 C34 H34B 109.5
H34A C34 H34B 109.5
O34 C34 H34C 109.5
H34A C34 H34C 109.5
H34B C34 H34C 109.5
O35 C35 O36 124.79(12)
O35 C35 C31 124.67(12)
O36 C35 C31 110.53(11)
C35 O36 C36 117.33(11)
O36 C36 H36A 109.5
O36 C36 H36B 109.5
H36A C36 H36B 109.5
O36 C36 H36C 109.5
H36A C36 H36C 109.5
H36B C36 H36C 109.5

loop_
_geom_bond_atom_site_label_1
_geom_bond_atom_site_label_2
_geom_bond_distance
C1 N27 1.4862(16)
C1 C2 1.5124(17)
C1 C26 1.5560(18)
C1 H1 1.0000
C2 C3 1.3907(19)
C2 C7 1.4025(19)
C3 C4 1.3962(19)
C3 H3 0.9500
C4 C5 1.380(2)
C4 H4 0.9500
C5 C6 1.386(2)
C5 H5 0.9500
C6 C7 1.3944(19)
C6 H6 0.9500
C7 O8 1.3603(17)
O8 C9 1.4338(17)
C9 C10 1.500(2)
C9 H9A 0.9900
C9 H9B 0.9900
C10 O11 1.4228(17)
C10 H10A 0.9900
C10 H10B 0.9900
O11 C12 1.4196(17)
C12 C13 1.500(2)
C12 H12A 0.9900
C12 H12B 0.9900
C13 O14 1.4292(16)
C13 H13A 0.9900
C13 H13B 0.9900
O14 C15 1.3650(15)
C15 C16 1.3950(18)
C15 C20 1.4086(18)
C16 C17 1.3894(19)
C16 H16 0.9500
C17 C18 1.3804(19)
C17 H17 0.9500
C18 C19 1.3942(18)
C18 H18 0.9500
C19 C20 1.3885(18)
C19 H19 0.9500
C20 C21 1.5143(17)
C21 N27 1.4854(16)
C21 C22 1.5548(17)
C21 H21 1.0000
C22 C28 1.5081(18)
C22 C23 1.5456(18)
C22 H22 1.0000
C23 N24 1.4576(17)
C23 H23A 0.9900
C23 H23B 0.9900
N24 C29 1.3623(19)
N24 C25 1.4621(17)
C25 C26 1.5435(18)
C25 H25A 0.9900
C25 H25B 0.9900
C26 C28 1.5097(18)
C26 H26 1.0000
N27 C31 1.4245(16)
C28 O28 1.2130(16)
C29 O29 1.2283(18)
C29 C30 1.509(2)
C30 H30A 0.9800
C30 H30B 0.9800
C30 H30C 0.9800
C31 C32 1.3311(18)
C31 C35 1.5036(18)
C32 C33 1.4799(18)
C32 H32 0.9500
C33 O33 1.2076(16)
C33 O34 1.3337(16)
O34 C34 1.4512(16)
C34 H34A 0.9800
C34 H34B 0.9800
C34 H34C 0.9800
C35 O35 1.2019(16)
C35 O36 1.3373(16)
O36 C36 1.4481(17)
C36 H36A 0.9800
C36 H36B 0.9800
C36 H36C 0.9800

loop_
_geom_hbond_atom_site_label_D
_geom_hbond_atom_site_label_H
_geom_hbond_atom_site_label_A
_geom_hbond_site_symmetry_A
_geom_hbond_distance_DH
_geom_hbond_distance_HA
_geom_hbond_distance_DA
_geom_hbond_angle_DHA
_geom_hbond_publ_flag
C18 H18 O35 4_566 0.95 2.47 3.1735(17) 131 yes
C25 H25A O33 1_455 0.99 2.30 3.2091(17) 152 yes
C34 H34A O35 4_565 0.98 2.53 3.5045(19) 174 yes

loop_
_geom_torsion_atom_site_label_1
_geom_torsion_atom_site_label_2
_geom_torsion_atom_site_label_3
_geom_torsion_atom_site_label_4
_geom_torsion
N27 C1 C2 C3 -118.70(13)
C26 C1 C2 C3 118.90(13)
N27 C1 C2 C7 65.64(16)
C26 C1 C2 C7 -56.75(16)
C7 C2 C3 C4 1.7(2)
C1 C2 C3 C4 -174.11(12)
C2 C3 C4 C5 -0.1(2)
C3 C4 C5 C6 -1.5(2)
C4 C5 C6 C7 1.3(2)
C5 C6 C7 O8 178.27(13)
C5 C6 C7 C2 0.3(2)
C3 C2 C7 O8 -179.92(12)
C1 C2 C7 O8 -4.24(18)
C3 C2 C7 C6 -1.8(2)
C1 C2 C7 C6 173.87(12)
C6 C7 O8 C9 12.0(2)
C2 C7 O8 C9 -169.97(12)
C7 O8 C9 C10 169.85(11)
O8 C9 C10 O11 -67.15(14)
C9 C10 O11 C12 164.25(12)
C10 O11 C12 C13 -156.42(12)
O11 C12 C13 O14 70.09(14)
C12 C13 O14 C15 -179.32(11)
C13 O14 C15 C16 -17.86(18)
C13 O14 C15 C20 164.85(11)
O14 C15 C16 C17 -176.19(12)
C20 C15 C16 C17 0.99(19)
C15 C16 C17 C18 -0.8(2)
C16 C17 C18 C19 0.0(2)
C17 C18 C19 C20 0.7(2)
C18 C19 C20 C15 -0.51(19)
C18 C19 C20 C21 175.64(12)
O14 C15 C20 C19 177.05(11)
C16 C15 C20 C19 -0.34(18)
O14 C15 C20 C21 0.99(17)
C16 C15 C20 C21 -176.40(11)
C19 C20 C21 N27 126.37(12)
C15 C20 C21 N27 -57.63(15)
C19 C20 C21 C22 -111.98(13)
C15 C20 C21 C22 64.01(15)
N27 C21 C22 C28 -3.72(14)
C20 C21 C22 C28 -128.38(11)
N27 C21 C22 C23 -120.71(11)
C20 C21 C22 C23 114.63(11)
C28 C22 C23 N24 -58.32(14)
C21 C22 C23 N24 61.39(13)
C22 C23 N24 C29 -122.32(13)
C22 C23 N24 C25 56.46(14)
C29 N24 C25 C26 122.45(14)
C23 N24 C25 C26 -56.26(15)
N24 C25 C26 C28 57.46(14)
N24 C25 C26 C1 -62.65(14)
N27 C1 C26 C28 2.43(14)
C2 C1 C26 C28 128.63(11)
N27 C1 C26 C25 119.57(11)
C2 C1 C26 C25 -114.23(12)
C20 C21 N27 C31 -38.88(14)
C22 C21 N27 C31 -162.31(10)
C20 C21 N27 C1 -171.75(10)
C22 C21 N27 C1 64.81(12)
C2 C1 N27 C31 39.86(16)
C26 C1 N27 C31 164.43(10)
C2 C1 N27 C21 171.54(11)
C26 C1 N27 C21 -63.88(13)
C23 C22 C28 O28 -105.51(14)
C21 C22 C28 O28 134.37(13)
C23 C22 C28 C26 65.06(13)
C21 C22 C28 C26 -55.06(13)
C25 C26 C28 O28 106.01(14)
C1 C26 C28 O28 -133.57(13)
C25 C26 C28 C22 -64.49(13)
C1 C26 C28 C22 55.92(13)
C23 N24 C29 O29 -0.9(2)
C25 N24 C29 O29 -179.56(13)
C23 N24 C29 C30 179.47(12)
C25 N24 C29 C30 0.8(2)
C21 N27 C31 C32 127.63(12)
C1 N27 C31 C32 -102.47(14)
C21 N27 C31 C35 -49.22(15)
C1 N27 C31 C35 80.68(14)
N27 C31 C32 C33 -175.87(11)
C35 C31 C32 C33 0.9(2)
C31 C32 C33 O33 119.73(16)
C31 C32 C33 O34 -63.77(18)
O33 C33 O34 C34 -5.65(19)
C32 C33 O34 C34 177.93(12)
C32 C31 C35 O35 -28.2(2)
N27 C31 C35 O35 148.54(13)
C32 C31 C35 O36 152.95(12)
N27 C31 C35 O36 -30.27(15)
O35 C35 O36 C36 -2.02(19)
C31 C35 O36 C36 176.78(11)
